data_4504632
loop_
_publ_author_name
'Nichol, Gary S.'
'Clegg, William'

_publ_section_title
;
 The Importance of Weak C&#x2212;H&#x00B7;&#x00B7;&#x00B7;O Bonds and
 \p&#x00B7;&#x00B7;&#x00B7;\p Stacking Interactions in the Formation of
 Organic 1,8-Bis(dimethylamino)naphthalene Complexes withZ&#x2018; &gt; 1
;
_journal_issue 2
_journal_name_full 'Crystal Growth &amp; Design'
_journal_page_first 451
_journal_paper_doi 10.1021/cg0503806
_journal_volume 6
_journal_year 2006
_chemical_formula_moiety 'C14 H19 N2 +, C4 H2 N3 O4 -, C H3 O H'
_chemical_formula_sum 'C19 H25 N5 O5'
_chemical_formula_weight 403.44
_chemical_name_systematic
;
1-dimethylammonium,8-dimethylaminonaphthalene violurate 
methanol solvate
;
_space_group_IT_number 14
_symmetry_cell_setting monoclinic
_symmetry_space_group_name_Hall '-P 2ybc'
_symmetry_space_group_name_H-M 'P 1 21/c 1'
_atom_sites_solution_hydrogens difmap
_atom_sites_solution_primary direct
_atom_sites_solution_secondary difmap
_audit_creation_method SHELXL-97
_cell_angle_alpha 90.00
_cell_angle_beta 91.00(3)
_cell_angle_gamma 90.00
_cell_formula_units_Z 4
_cell_length_a 10.100(2)
_cell_length_b 13.663(3)
_cell_length_c 14.611(3)
_cell_measurement_reflns_used 15407
_cell_measurement_temperature 150(2)
_cell_measurement_theta_max 27.5
_cell_measurement_theta_min 2.5
_cell_volume 2016.0(7)
_computing_cell_refinement EvalCCD
_computing_data_collection 'Nonius COLLECT'
_computing_data_reduction EvalCCD
_computing_molecular_graphics 'Bruker SHELXTL'
_computing_publication_material 'Bruker SHELXTL and local programs'
_computing_structure_refinement 'Bruker SHELXTL'
_computing_structure_solution 'Bruker SHELXTL'
_diffrn_ambient_temperature 150(2)
_diffrn_measured_fraction_theta_full 0.992
_diffrn_measured_fraction_theta_max 0.992
_diffrn_measurement_device_type 'Nonius KappaCCD diffractometer'
_diffrn_measurement_method '\f and \w scans'
_diffrn_radiation_monochromator graphite
_diffrn_radiation_source 'sealed tube'
_diffrn_radiation_type MoK\a
_diffrn_radiation_wavelength 0.71073
_diffrn_reflns_av_R_equivalents 0.0494
_diffrn_reflns_av_sigmaI/netI 0.0283
_diffrn_reflns_limit_h_max 12
_diffrn_reflns_limit_h_min -12
_diffrn_reflns_limit_k_max 16
_diffrn_reflns_limit_k_min -16
_diffrn_reflns_limit_l_max 17
_diffrn_reflns_limit_l_min -17
_diffrn_reflns_number 34321
_diffrn_reflns_theta_full 25.00
_diffrn_reflns_theta_max 25.00
_diffrn_reflns_theta_min 4.50
_diffrn_standards_number 0
_exptl_absorpt_coefficient_mu 0.098
_exptl_absorpt_correction_T_max 0.9683
_exptl_absorpt_correction_T_min 0.8571
_exptl_absorpt_correction_type multi-scan
_exptl_absorpt_process_details 'SADABS; Sheldrick, 2003'
_exptl_crystal_colour blue
_exptl_crystal_density_diffrn 1.329
_exptl_crystal_density_method 'not measured'
_exptl_crystal_description block
_exptl_crystal_F_000 856
_exptl_crystal_size_max 0.54
_exptl_crystal_size_mid 0.46
_exptl_crystal_size_min 0.33
_refine_diff_density_max 0.225
_refine_diff_density_min -0.235
_refine_diff_density_rms 0.040
_refine_ls_extinction_method none
_refine_ls_goodness_of_fit_ref 1.030
_refine_ls_hydrogen_treatment mixed
_refine_ls_matrix_type full
_refine_ls_number_parameters 304
_refine_ls_number_reflns 3515
_refine_ls_number_restraints 7
_refine_ls_restrained_S_all 1.040
_refine_ls_R_factor_all 0.0618
_refine_ls_R_factor_gt 0.0385
_refine_ls_shift/su_max 0.001
_refine_ls_shift/su_mean 0.000
_refine_ls_structure_factor_coef Fsqd
_refine_ls_weighting_details 'calc w=1/[\s^2^(Fo^2^)+(0.0410P)^2^+0.9823P] where P=(Fo^2^+2Fc^2^)/3'
_refine_ls_weighting_scheme calc
_refine_ls_wR_factor_gt 0.0860
_refine_ls_wR_factor_ref 0.0967
_reflns_number_gt 2660
_reflns_number_total 3515
_reflns_threshold_expression I>2\s(I)
_cod_data_source_file cg0503806si20050804_115445.cif
_cod_data_source_block 1
_cod_original_cell_volume 2015.8(7)
_cod_original_sg_symbol_H-M 'P 21/c'
_cod_database_code 4504632

loop_
_symmetry_equiv_pos_as_xyz
'x, y, z'
'-x, y+1/2, -z+1/2'
'-x, -y, -z'
'x, -y-1/2, z-1/2'

loop_
_atom_site_label
_atom_site_type_symbol
_atom_site_fract_x
_atom_site_fract_y
_atom_site_fract_z
_atom_site_U_iso_or_equiv
_atom_site_adp_type
_atom_site_occupancy
_atom_site_symmetry_multiplicity
_atom_site_calc_flag
_atom_site_refinement_flags
_atom_site_disorder_assembly
_atom_site_disorder_group
O1 O 0.08049(12) 0.83222(10) 0.29810(10) 0.0410(4) Uani 1 1 d . A .
O2 O 0.15008(11) 1.03685(9) 0.53937(8) 0.0277(3) Uani 1 1 d . A .
O3 O 0.51445(11) 0.91318(9) 0.40873(8) 0.0256(3) Uani 1 1 d . A .
O4 O 0.46903(13) 0.78945(11) 0.26417(10) 0.0300(4) Uani 0.853(3) 1 d PD A 1
O4' O 0.2906(10) 0.7454(7) 0.2322(7) 0.055(3) Uani 0.147(3) 1 d PD A 2
N1 N 0.39439(14) 0.31571(10) 0.43288(10) 0.0234(3) Uani 1 1 d . . .
N2 N 0.32929(14) 0.46231(11) 0.32835(9) 0.0223(3) Uani 1 1 d . . .
H2N H 0.369(2) 0.3894(18) 0.3619(15) 0.061(7) Uiso 1 1 d . . .
N3 N 0.11794(14) 0.93060(11) 0.42031(10) 0.0242(4) Uani 1 1 d . A .
H3N H 0.037(2) 0.9357(14) 0.4272(13) 0.029 Uiso 1 1 d . . .
N4 N 0.32879(13) 0.96914(11) 0.47354(10) 0.0205(3) Uani 1 1 d . A .
H4N H 0.3774(18) 1.0029(14) 0.5116(13) 0.025 Uiso 1 1 d . . .
N5 N 0.34831(15) 0.80266(11) 0.27604(10) 0.0294(4) Uani 1 1 d D . .
C1 C 0.31532(16) 0.35838(13) 0.50541(12) 0.0243(4) Uani 1 1 d . . .
C2 C 0.30182(19) 0.31074(15) 0.58757(13) 0.0342(5) Uani 1 1 d . . .
H2 H 0.3421 0.2486 0.5967 0.041 Uiso 1 1 calc R . .
C3 C 0.2290(2) 0.35327(17) 0.65805(13) 0.0396(5) Uani 1 1 d . . .
H3 H 0.2188 0.3191 0.7141 0.048 Uiso 1 1 calc R . .
C4 C 0.17259(19) 0.44339(16) 0.64668(12) 0.0354(5) Uani 1 1 d . . .
H4 H 0.1262 0.4722 0.6959 0.042 Uiso 1 1 calc R . .
C5 C 0.18212(17) 0.49462(14) 0.56284(12) 0.0281(4) Uani 1 1 d . . .
C6 C 0.25366(16) 0.45141(13) 0.48924(11) 0.0231(4) Uani 1 1 d . . .
C7 C 0.25619(16) 0.50506(12) 0.40518(11) 0.0227(4) Uani 1 1 d . . .
C8 C 0.19330(17) 0.59331(13) 0.39463(13) 0.0286(4) Uani 1 1 d . . .
H8 H 0.1956 0.6264 0.3375 0.034 Uiso 1 1 calc R . .
C9 C 0.12523(18) 0.63493(14) 0.46845(14) 0.0344(5) Uani 1 1 d . . .
H9 H 0.0824 0.6964 0.4613 0.041 Uiso 1 1 calc R . .
C10 C 0.12084(18) 0.58704(14) 0.55009(13) 0.0337(5) Uani 1 1 d . . .
H10 H 0.0757 0.6163 0.5996 0.040 Uiso 1 1 calc R . .
C11 C 0.3466(2) 0.21742(14) 0.40466(13) 0.0354(5) Uani 1 1 d . . .
H11A H 0.3587 0.1715 0.4556 0.053 Uiso 1 1 calc R . .
H11B H 0.3971 0.1947 0.3521 0.053 Uiso 1 1 calc R . .
H11C H 0.2525 0.2211 0.3876 0.053 Uiso 1 1 calc R . .
C12 C 0.53739(17) 0.31306(15) 0.45911(13) 0.0315(4) Uani 1 1 d . . .
H12A H 0.5691 0.3799 0.4703 0.047 Uiso 1 1 calc R . .
H12B H 0.5878 0.2836 0.4095 0.047 Uiso 1 1 calc R . .
H12C H 0.5494 0.2740 0.5149 0.047 Uiso 1 1 calc R . .
C13 C 0.44348(19) 0.52461(14) 0.30096(13) 0.0338(5) Uani 1 1 d . . .
H13A H 0.4104 0.5865 0.2756 0.051 Uiso 1 1 calc R . .
H13B H 0.4949 0.4903 0.2546 0.051 Uiso 1 1 calc R . .
H13C H 0.5001 0.5379 0.3547 0.051 Uiso 1 1 calc R . .
C14 C 0.24211(19) 0.43787(15) 0.24754(12) 0.0331(5) Uani 1 1 d . . .
H14A H 0.1672 0.3982 0.2676 0.050 Uiso 1 1 calc R . .
H14B H 0.2931 0.4010 0.2027 0.050 Uiso 1 1 calc R . .
H14C H 0.2091 0.4985 0.2194 0.050 Uiso 1 1 calc R . .
C15 C 0.16243(17) 0.87123(13) 0.34985(12) 0.0244(4) Uani 1 1 d . . .
C16 C 0.19540(16) 0.98156(12) 0.48139(11) 0.0204(4) Uani 1 1 d . . .
C17 C 0.39160(16) 0.91380(12) 0.40821(11) 0.0189(4) Uani 1 1 d . . .
C18 C 0.30571(16) 0.86213(12) 0.34407(11) 0.0214(4) Uani 1 1 d . A .
O5 O 0.18069(15) 0.67630(12) 0.15359(11) 0.0391(5) Uani 0.853(3) 1 d P A 1
H5O H 0.2043 0.7203 0.1906 0.047 Uiso 0.853(3) 1 calc PR A 1
C19 C 0.0407(4) 0.6704(2) 0.15049(18) 0.0341(7) Uani 0.853(3) 1 d PU A 1
H19A H 0.0062 0.6805 0.2120 0.051 Uiso 0.853(3) 1 calc PR A 1
H19B H 0.0138 0.6056 0.1281 0.051 Uiso 0.853(3) 1 calc PR A 1
H19C H 0.0053 0.7208 0.1092 0.051 Uiso 0.853(3) 1 calc PR A 1
O5' O -0.0310(9) 0.7421(7) 0.1699(5) 0.039(3) Uani 0.147(3) 1 d P A 2
H5O' H -0.0022 0.7410 0.2242 0.047 Uiso 0.147(3) 1 calc PR A 2
C19' C 0.028(3) 0.6632(18) 0.1192(13) 0.0342(14) Uani 0.147(3) 1 d PU A 2
H19D H 0.1174 0.6819 0.1012 0.051 Uiso 0.147(3) 1 calc PR A 2
H19E H -0.0262 0.6496 0.0643 0.051 Uiso 0.147(3) 1 calc PR A 2
H19F H 0.0324 0.6045 0.1576 0.051 Uiso 0.147(3) 1 calc PR A 2

loop_
_atom_site_aniso_label
_atom_site_aniso_U_11
_atom_site_aniso_U_22
_atom_site_aniso_U_33
_atom_site_aniso_U_23
_atom_site_aniso_U_13
_atom_site_aniso_U_12
O1 0.0242(7) 0.0507(9) 0.0480(9) -0.0244(7) -0.0058(6) -0.0019(6)
O2 0.0189(6) 0.0351(7) 0.0291(7) -0.0108(6) 0.0008(5) 0.0024(5)
O3 0.0156(6) 0.0329(7) 0.0282(7) -0.0074(5) 0.0015(5) 0.0007(5)
O4 0.0200(8) 0.0372(9) 0.0329(9) -0.0118(7) 0.0044(6) 0.0049(6)
O4' 0.053(7) 0.058(7) 0.054(7) -0.015(6) -0.004(5) -0.011(6)
N1 0.0234(8) 0.0230(8) 0.0237(8) 0.0015(6) -0.0028(6) -0.0020(6)
N2 0.0246(8) 0.0246(8) 0.0178(7) 0.0012(6) 0.0004(6) -0.0023(6)
N3 0.0128(7) 0.0302(9) 0.0296(8) -0.0078(7) -0.0005(6) 0.0008(6)
N4 0.0155(7) 0.0243(8) 0.0218(8) -0.0064(6) -0.0009(6) -0.0013(6)
N5 0.0277(9) 0.0300(9) 0.0308(9) -0.0046(7) 0.0062(7) 0.0021(7)
C1 0.0223(9) 0.0286(10) 0.0219(9) 0.0011(8) -0.0011(7) -0.0057(7)
C2 0.0352(11) 0.0379(11) 0.0295(10) 0.0100(9) -0.0005(9) -0.0035(9)
C3 0.0424(12) 0.0529(14) 0.0236(10) 0.0123(10) 0.0034(9) -0.0038(10)
C4 0.0339(11) 0.0503(13) 0.0221(10) -0.0022(9) 0.0062(8) -0.0080(10)
C5 0.0242(9) 0.0342(11) 0.0258(10) -0.0045(8) 0.0024(8) -0.0086(8)
C6 0.0191(9) 0.0283(10) 0.0219(9) -0.0012(7) -0.0024(7) -0.0073(7)
C7 0.0223(9) 0.0249(10) 0.0210(9) -0.0016(7) 0.0001(7) -0.0033(7)
C8 0.0295(10) 0.0275(10) 0.0287(10) 0.0025(8) -0.0005(8) -0.0020(8)
C9 0.0320(10) 0.0262(10) 0.0451(12) -0.0035(9) 0.0051(9) 0.0022(8)
C10 0.0303(10) 0.0355(11) 0.0356(11) -0.0097(9) 0.0091(9) -0.0053(9)
C11 0.0450(12) 0.0285(11) 0.0325(11) -0.0002(9) -0.0051(9) -0.0088(9)
C12 0.0261(10) 0.0364(11) 0.0319(10) 0.0006(9) -0.0044(8) 0.0006(8)
C13 0.0359(11) 0.0304(11) 0.0355(11) -0.0010(9) 0.0116(9) -0.0066(8)
C14 0.0388(11) 0.0362(11) 0.0241(10) -0.0037(8) -0.0079(8) 0.0030(9)
C15 0.0228(9) 0.0238(9) 0.0266(9) -0.0051(8) -0.0014(8) -0.0003(7)
C16 0.0174(8) 0.0225(9) 0.0214(9) -0.0005(7) 0.0007(7) 0.0005(7)
C17 0.0191(9) 0.0178(9) 0.0196(9) 0.0024(7) 0.0018(7) 0.0016(7)
C18 0.0204(9) 0.0224(9) 0.0216(9) -0.0014(7) 0.0013(7) -0.0001(7)
O5 0.0373(10) 0.0355(10) 0.0445(10) -0.0116(8) 0.0001(8) -0.0065(7)
C19 0.0407(15) 0.0315(13) 0.0299(18) -0.0096(16) 0.0000(16) -0.0078(11)
O5' 0.051(6) 0.054(7) 0.013(4) -0.010(4) 0.005(4) -0.010(5)
C19' 0.041(2) 0.030(2) 0.032(3) -0.008(3) 0.001(3) -0.007(2)

loop_
_atom_type_symbol
_atom_type_description
_atom_type_scat_dispersion_real
_atom_type_scat_dispersion_imag
_atom_type_scat_source
C C 0.0033 0.0016 'International Tables Vol C Tables 4.2.6.8 and 6.1.1.4'
H H 0.0000 0.0000 'International Tables Vol C Tables 4.2.6.8 and 6.1.1.4'
N N 0.0061 0.0033 'International Tables Vol C Tables 4.2.6.8 and 6.1.1.4'
O O 0.0106 0.0060 'International Tables Vol C Tables 4.2.6.8 and 6.1.1.4'

loop_
_geom_angle_atom_site_label_1
_geom_angle_atom_site_label_2
_geom_angle_atom_site_label_3
_geom_angle
H2N N1 C1 98.5(9)
H2N N1 C11 111.9(9)
H2N N1 C12 110.9(9)
C1 N1 C11 112.59(14)
C1 N1 C12 111.32(13)
C11 N1 C12 111.06(14)
H2N N2 C7 100.9(11)
H2N N2 C13 109.6(11)
H2N N2 C14 109.3(11)
C7 N2 C13 112.17(14)
C7 N2 C14 113.14(14)
C13 N2 C14 111.21(14)
H3N N3 C15 118.1(13)
H3N N3 C16 115.7(13)
C15 N3 C16 126.26(15)
H4N N4 C16 115.3(12)
H4N N4 C17 118.2(12)
C16 N4 C17 126.32(15)
O4 N5 O4' 108.0(6)
O4 N5 C18 120.70(16)
O4' N5 C18 130.1(6)
N1 C1 C2 120.58(16)
N1 C1 C6 118.44(15)
C2 C1 C6 120.97(17)
C1 C2 H2 119.8
C1 C2 C3 120.43(19)
H2 C2 C3 119.8
C2 C3 H3 119.8
C2 C3 C4 120.49(18)
H3 C3 C4 119.8
C3 C4 H4 119.4
C3 C4 C5 121.10(18)
H4 C4 C5 119.4
C4 C5 C6 119.23(17)
C4 C5 C10 121.21(17)
C6 C5 C10 119.55(16)
C1 C6 C5 117.71(16)
C1 C6 C7 125.56(16)
C5 C6 C7 116.73(16)
N2 C7 C6 117.84(15)
N2 C7 C8 120.01(15)
C6 C7 C8 122.15(16)
C7 C8 H8 120.0
C7 C8 C9 120.03(17)
H8 C8 C9 120.0
C8 C9 H9 120.0
C8 C9 C10 120.03(18)
H9 C9 C10 120.0
C5 C10 C9 121.49(17)
C5 C10 H10 119.3
C9 C10 H10 119.3
N1 C11 H11A 109.5
N1 C11 H11B 109.5
N1 C11 H11C 109.5
H11A C11 H11B 109.5
H11A C11 H11C 109.5
H11B C11 H11C 109.5
N1 C12 H12A 109.5
N1 C12 H12B 109.5
N1 C12 H12C 109.5
H12A C12 H12B 109.5
H12A C12 H12C 109.5
H12B C12 H12C 109.5
N2 C13 H13A 109.5
N2 C13 H13B 109.5
N2 C13 H13C 109.5
H13A C13 H13B 109.5
H13A C13 H13C 109.5
H13B C13 H13C 109.5
N2 C14 H14A 109.5
N2 C14 H14B 109.5
N2 C14 H14C 109.5
H14A C14 H14B 109.5
H14A C14 H14C 109.5
H14B C14 H14C 109.5
O1 C15 N3 118.95(15)
O1 C15 C18 125.79(16)
N3 C15 C18 115.26(15)
O2 C16 N3 123.16(15)
O2 C16 N4 120.95(15)
N3 C16 N4 115.88(15)
O3 C17 N4 118.09(15)
O3 C17 C18 126.01(15)
N4 C17 C18 115.90(14)
N5 C18 C15 114.89(15)
N5 C18 C17 124.78(15)
C15 C18 C17 120.33(15)
H5O O5 C19 109.5
O5 C19 H19A 109.5
O5 C19 H19B 109.5
O5 C19 H19C 109.5
H19A C19 H19B 109.5
H19A C19 H19C 109.5
H19B C19 H19C 109.5
H5O' O5' C19' 109.5
O5' C19' H19D 109.5
O5' C19' H19E 109.5
O5' C19' H19F 109.5
H19D C19' H19E 109.5
H19D C19' H19F 109.5
H19E C19' H19F 109.5

loop_
_geom_bond_atom_site_label_1
_geom_bond_atom_site_label_2
_geom_bond_distance
O1 C15 1.232(2)
O2 C16 1.229(2)
O3 C17 1.2407(19)
O4 N5 1.2476(19)
O4' N5 1.162(7)
N1 H2N 1.47(2)
N1 C1 1.459(2)
N1 C11 1.483(2)
N1 C12 1.488(2)
N2 H2N 1.18(2)
N2 C7 1.475(2)
N2 C13 1.494(2)
N2 C14 1.498(2)
N3 H3N 0.83(2)
N3 C15 1.391(2)
N3 C16 1.367(2)
N4 H4N 0.87(2)
N4 C16 1.365(2)
N4 C17 1.381(2)
N5 C18 1.359(2)
C1 C2 1.374(2)
C1 C6 1.433(3)
C2 H2 0.9500
C2 C3 1.402(3)
C3 H3 0.9500
C3 C4 1.366(3)
C4 H4 0.9500
C4 C5 1.416(3)
C5 C6 1.433(2)
C5 C10 1.417(3)
C6 C7 1.431(2)
C7 C8 1.370(3)
C8 H8 0.9500
C8 C9 1.409(3)
C9 H9 0.9500
C9 C10 1.362(3)
C10 H10 0.9500
C11 H11A 0.9800
C11 H11B 0.9800
C11 H11C 0.9800
C12 H12A 0.9800
C12 H12B 0.9800
C12 H12C 0.9800
C13 H13A 0.9800
C13 H13B 0.9800
C13 H13C 0.9800
C14 H14A 0.9800
C14 H14B 0.9800
C14 H14C 0.9800
C15 C18 1.456(2)
C17 C18 1.449(2)
O5 H5O 0.8400
O5 C19 1.416(4)
C19 H19A 0.9800
C19 H19B 0.9800
C19 H19C 0.9800
O5' H5O' 0.8400
O5' C19' 1.44(2)
C19' H19D 0.9800
C19' H19E 0.9800
C19' H19F 0.9800

loop_
_geom_hbond_atom_site_label_D
_geom_hbond_atom_site_label_H
_geom_hbond_atom_site_label_A
_geom_hbond_distance_DH
_geom_hbond_distance_HA
_geom_hbond_distance_DA
_geom_hbond_angle_DHA
_geom_hbond_site_symmetry_A
N2 H2N N1 1.18(2) 1.47(2) 2.596(2) 158.5(19) .
N3 H3N O2 0.83(2) 2.00(2) 2.816(2) 170.5(19) 3_576
N4 H4N O3 0.87(2) 1.95(2) 2.821(2) 176.0(17) 3_676
O5 H5O N5 0.84 2.21 2.990(2) 154.8 .
O5 H5O O1 0.84 2.54 3.177(2) 133.8 .
O5' H5O' O1 0.84 1.84 2.494(9) 133.5 .
C11 H11B O4 0.98 2.54 3.268(3) 130.7 2_645
C12 H12B O4 0.98 2.59 3.278(2) 127.1 2_645
C14 H14B O3 0.98 2.56 3.401(2) 143.6 2_645
C19 H19A O1 0.98 2.53 3.110(3) 117.7 .

loop_
_geom_torsion_atom_site_label_1
_geom_torsion_atom_site_label_2
_geom_torsion_atom_site_label_3
_geom_torsion_atom_site_label_4
_geom_torsion
C11 N1 C1 C2 58.3(2)
C11 N1 C1 C6 -122.47(16)
C12 N1 C1 C2 -67.2(2)
C12 N1 C1 C6 112.07(17)
N1 C1 C2 C3 178.13(17)
C6 C1 C2 C3 -1.1(3)
C1 C2 C3 C4 -1.2(3)
C2 C3 C4 C5 2.2(3)
C3 C4 C5 C6 -0.8(3)
C3 C4 C5 C10 178.38(18)
N1 C1 C6 C5 -176.82(14)
N1 C1 C6 C7 3.8(2)
C2 C1 C6 C5 2.4(2)
C2 C1 C6 C7 -176.97(17)
C4 C5 C6 C1 -1.5(2)
C4 C5 C6 C7 177.97(16)
C10 C5 C6 C1 179.33(16)
C10 C5 C6 C7 -1.2(2)
C1 C6 C7 N2 -0.7(2)
C1 C6 C7 C8 179.19(16)
C5 C6 C7 N2 179.91(14)
C5 C6 C7 C8 -0.2(2)
C13 N2 C7 C6 -116.95(17)
C13 N2 C7 C8 63.2(2)
C14 N2 C7 C6 116.26(17)
C14 N2 C7 C8 -63.6(2)
N2 C7 C8 C9 -178.99(16)
C6 C7 C8 C9 1.2(3)
C7 C8 C9 C10 -0.6(3)
C8 C9 C10 C5 -0.9(3)
C4 C5 C10 C9 -177.38(18)
C6 C5 C10 C9 1.8(3)
C16 N3 C15 O1 -177.67(17)
C16 N3 C15 C18 1.7(3)
C17 N4 C16 O2 -176.05(16)
C17 N4 C16 N3 2.8(2)
C15 N3 C16 O2 176.17(16)
C15 N3 C16 N4 -2.6(3)
C16 N4 C17 O3 177.37(15)
C16 N4 C17 C18 -2.0(2)
O4 N5 C18 C15 179.75(16)
O4 N5 C18 C17 -0.6(3)
O4' N5 C18 C15 -14.9(8)
O4' N5 C18 C17 164.7(8)
O3 C17 C18 N5 2.0(3)
O3 C17 C18 C15 -178.43(16)
N4 C17 C18 N5 -178.75(15)
N4 C17 C18 C15 0.8(2)
O1 C15 C18 N5 -1.8(3)
O1 C15 C18 C17 178.59(17)
N3 C15 C18 N5 178.91(15)
N3 C15 C18 C17 -0.7(2)
